data_4062603
_journal_name_full Organometallics
_journal_paper_doi 10.1021/om034319e
_journal_year 2004
_chemical_formula_sum 'C24 H31 Cl N2 Pd'
_chemical_formula_weight 489.36
_space_group_IT_number 15
_symmetry_cell_setting monoclinic
_symmetry_space_group_name_Hall '-C 2yc'
_symmetry_space_group_name_H-M 'C 1 2/c 1'
_cell_angle_alpha 90.00
_cell_angle_beta 103.7390(10)
_cell_angle_gamma 90.00
_cell_formula_units_Z 16
_cell_length_a 33.4907(19)
_cell_length_b 8.7129(5)
_cell_length_c 31.9254(18)
_cell_measurement_temperature 150(2)
_cell_volume 9049.3(9)
_diffrn_ambient_temperature 150(2)
_exptl_crystal_density_diffrn 1.437
_cod_depositor_comments
;
The following automatic conversions were performed:
'_symmetry_cell_setting' value 'Monoclinic' changed to 'monoclinic'
according to '/home/saulius/struct/CIF-dictionaries/cif_core.dic'
dictionary named 'cif_core.dic' version 2.4.1 from 2010-06-29.

Automatic conversion script
Id: cif_fix_enum 1527 2010-12-29 10:47:43Z saulius 
;
_cod_original_sg_symbol_H-M 'C 2/c'
_cod_database_code 4062603

loop_
_symmetry_equiv_pos_as_xyz
'x, y, z'
'-x, y, -z+1/2'
'x+1/2, y+1/2, z'
'-x+1/2, y+1/2, -z+1/2'
'-x, -y, -z'
'x, -y, z-1/2'
'-x+1/2, -y+1/2, -z'
'x+1/2, -y+1/2, z-1/2'

loop_
_atom_site_label
_atom_site_type_symbol
_atom_site_fract_x
_atom_site_fract_y
_atom_site_fract_z
_atom_site_U_iso_or_equiv
_atom_site_adp_type
_atom_site_occupancy
_atom_site_symmetry_multiplicity
_atom_site_calc_flag
_atom_site_refinement_flags
_atom_site_disorder_assembly
_atom_site_disorder_group
Pd1 Pd 0.044315(10) 0.63066(4) 0.381940(11) 0.01744(10) Uani 1 1 d U . .
Cl1 Cl 0.06369(4) 0.43482(14) 0.43467(4) 0.0289(3) Uani 1 1 d U . .
N1 N 0.03337(11) 0.9114(4) 0.43300(12) 0.0188(8) Uani 1 1 d U . .
C1 C -0.01065(13) 0.8993(5) 0.42009(14) 0.0180(9) Uani 1 1 d U . .
N2 N 0.09781(11) 0.8554(4) 0.44351(12) 0.0214(8) Uani 1 1 d U . .
C2 C -0.03234(15) 0.9933(5) 0.38736(15) 0.0233(10) Uani 1 1 d DU . .
C3 C -0.07477(17) 0.9761(6) 0.37561(18) 0.0298(12) Uani 1 1 d U . .
H3 H -0.0874(13) 1.023(5) 0.3566(14) 0.012(13) Uiso 1 1 d . . .
C4 C -0.09553(15) 0.8741(6) 0.39554(17) 0.0324(11) Uani 1 1 d DU . .
C5 C -0.07307(15) 0.7875(6) 0.42967(17) 0.0250(11) Uani 1 1 d U . .
H5 H -0.0844(15) 0.721(6) 0.4452(16) 0.029(14) Uiso 1 1 d . . .
C6 C -0.03039(14) 0.7958(5) 0.44248(14) 0.0201(10) Uani 1 1 d DU . .
C7 C -0.01067(17) 1.1092(6) 0.36587(17) 0.0335(13) Uani 1 1 d DU . .
H7A H -0.0290(8) 1.159(4) 0.3435(10) 0.07(2) Uiso 1 1 d D . .
H7B H 0.0094(11) 1.064(3) 0.3543(14) 0.13(4) Uiso 1 1 d D . .
H7C H 0.0019(12) 1.185(3) 0.3852(8) 0.06(2) Uiso 1 1 d D . .
C8 C -0.14175(18) 0.8550(8) 0.3808(2) 0.0562(18) Uani 1 1 d DU . .
H8A H -0.1512(8) 0.888(5) 0.3530(10) 0.09(3) Uiso 1 1 d D . .
H8B H -0.1488(9) 0.752(3) 0.3828(16) 0.09(3) Uiso 1 1 d D . .
H8C H -0.1548(8) 0.911(5) 0.3985(12) 0.09(3) Uiso 1 1 d D . .
C9 C -0.00637(15) 0.7000(6) 0.47890(16) 0.0256(11) Uani 1 1 d DU . .
H9A H 0.0118(9) 0.760(3) 0.4990(8) 0.045(17) Uiso 1 1 d D . .
H9B H -0.0237(8) 0.650(4) 0.4934(9) 0.059(19) Uiso 1 1 d D . .
H9C H 0.0091(9) 0.625(3) 0.4693(8) 0.031(14) Uiso 1 1 d D . .
C10 C 0.05980(14) 0.8129(5) 0.42201(13) 0.0162(9) Uani 1 1 d U . .
C11 C 0.05318(15) 1.0251(6) 0.46603(17) 0.0236(11) Uani 1 1 d U . .
H11A H 0.0455(13) 1.123(6) 0.4569(14) 0.021(12) Uiso 1 1 d . . .
H11B H 0.0456(18) 1.014(7) 0.491(2) 0.054(19) Uiso 1 1 d . . .
C12 C 0.09810(16) 1.0033(6) 0.46659(19) 0.0271(11) Uani 1 1 d U . .
H12A H 0.1087(14) 1.090(6) 0.4530(15) 0.024(13) Uiso 1 1 d . . .
H12B H 0.1137(14) 0.991(5) 0.4933(15) 0.014(12) Uiso 1 1 d . . .
C13 C 0.13608(13) 0.7950(5) 0.43687(15) 0.0199(10) Uani 1 1 d U . .
C14 C 0.14990(14) 0.8390(5) 0.40074(14) 0.0215(10) Uani 1 1 d U . .
C15 C 0.18810(15) 0.7887(6) 0.39742(16) 0.0245(11) Uani 1 1 d U . .
H15 H 0.1965(12) 0.817(5) 0.3738(14) 0.010(11) Uiso 1 1 d . . .
C16 C 0.21285(14) 0.6976(6) 0.42867(15) 0.0241(10) Uani 1 1 d U . .
C17 C 0.19804(15) 0.6563(6) 0.46456(16) 0.0232(11) Uani 1 1 d U . .
H17 H 0.2119(14) 0.597(5) 0.4828(15) 0.018(13) Uiso 1 1 d . . .
C18 C 0.15994(14) 0.7024(5) 0.46916(14) 0.0218(10) Uani 1 1 d U . .
C19 C 0.12440(19) 0.9397(7) 0.36620(18) 0.0295(12) Uani 1 1 d U . .
H19A H 0.1392(16) 0.989(6) 0.3525(17) 0.031(16) Uiso 1 1 d . . .
H19B H 0.106(2) 0.879(8) 0.343(2) 0.08(2) Uiso 1 1 d . . .
H19C H 0.110(2) 1.023(9) 0.376(2) 0.08(2) Uiso 1 1 d . . .
C20 C 0.25424(17) 0.6423(8) 0.4243(2) 0.0386(14) Uani 1 1 d U . .
H20A H 0.2743(16) 0.636(6) 0.4492(18) 0.035(15) Uiso 1 1 d . . .
H20C H 0.2656(18) 0.715(7) 0.4038(19) 0.054(18) Uiso 1 1 d . . .
H20B H 0.2527(18) 0.535(8) 0.415(2) 0.06(2) Uiso 1 1 d . . .
C21 C 0.14465(19) 0.6554(8) 0.50796(18) 0.0325(13) Uani 1 1 d U . .
H21A H 0.1207(17) 0.594(6) 0.5005(16) 0.032(15) Uiso 1 1 d . . .
H21B H 0.1633(19) 0.599(7) 0.525(2) 0.06(2) Uiso 1 1 d . . .
H21C H 0.139(2) 0.752(8) 0.522(2) 0.07(2) Uiso 1 1 d . . .
C22 C 0.01647(16) 0.7523(6) 0.32517(15) 0.0263(11) Uani 1 1 d DU . .
H22A H -0.0005(5) 0.761(10) 0.3403(6) 0.11(3) Uiso 1 1 d D . .
H22B H 0.0244(9) 0.835(3) 0.3171(8) 0.019(13) Uiso 1 1 d D . .
C23 C 0.03125(15) 0.6124(6) 0.31342(15) 0.0276(11) Uani 1 1 d DU . .
H23 H 0.0520(12) 0.607(7) 0.2944(12) 0.056(18) Uiso 1 1 d D . .
C24 C 0.01801(17) 0.4757(6) 0.32797(16) 0.0299(12) Uani 1 1 d DU . .
H24A H 0.0272(8) 0.392(3) 0.3213(8) 0.022(13) Uiso 1 1 d D . .
H24B H 0.0015(6) 0.460(9) 0.3433(6) 0.11(3) Uiso 1 1 d D . .
Pd51 Pd 0.129585(10) 1.13754(4) 0.264179(10) 0.01623(10) Uani 1 1 d U . .
Cl51 Cl 0.18041(4) 0.94439(14) 0.26707(4) 0.0309(3) Uani 1 1 d U . .
N51 N 0.19691(11) 1.3519(4) 0.30955(11) 0.0202(8) Uani 1 1 d U . .
C51 C 0.19820(13) 1.2920(5) 0.35179(14) 0.0183(9) Uani 1 1 d U . .
N52 N 0.17405(11) 1.4165(4) 0.24269(12) 0.0174(8) Uani 1 1 d U . .
C52 C 0.16952(13) 1.3422(5) 0.37398(14) 0.0203(10) Uani 1 1 d U . .
C53 C 0.17301(15) 1.2905(6) 0.41586(15) 0.0236(10) Uani 1 1 d U . .
H53 H 0.1533(15) 1.317(6) 0.4297(16) 0.032(15) Uiso 1 1 d . . .
C54 C 0.20404(15) 1.1900(6) 0.43582(15) 0.0261(11) Uani 1 1 d U . .
C55 C 0.23216(16) 1.1439(6) 0.41295(16) 0.0276(11) Uani 1 1 d U . .
H55 H 0.2536(13) 1.079(5) 0.4232(14) 0.013(12) Uiso 1 1 d . . .
C56 C 0.23026(14) 1.1923(5) 0.37099(15) 0.0212(10) Uani 1 1 d U . .
C57 C 0.13540(18) 1.4507(7) 0.3538(2) 0.0291(12) Uani 1 1 d U . .
H57A H 0.143(2) 1.516(8) 0.333(2) 0.07(2) Uiso 1 1 d . . .
H57B H 0.1264(17) 1.494(7) 0.372(2) 0.044(19) Uiso 1 1 d . . .
H57C H 0.111(2) 1.399(9) 0.334(2) 0.10(3) Uiso 1 1 d . . .
C58 C 0.20569(19) 1.1279(8) 0.48016(17) 0.0366(14) Uani 1 1 d U . .
H58A H 0.2315(17) 1.133(6) 0.4964(17) 0.039(16) Uiso 1 1 d . . .
H58C H 0.197(2) 1.024(8) 0.479(2) 0.07(2) Uiso 1 1 d . . .
H58B H 0.1893(17) 1.193(7) 0.4972(18) 0.047(17) Uiso 1 1 d . . .
C59 C 0.26058(16) 1.1353(8) 0.3466(2) 0.0343(13) Uani 1 1 d U . .
H59A H 0.2736(18) 1.214(7) 0.3376(18) 0.049(19) Uiso 1 1 d . . .
H59B H 0.248(2) 1.083(8) 0.326(2) 0.07(2) Uiso 1 1 d . . .
H59C H 0.2827(16) 1.072(6) 0.3666(16) 0.033(14) Uiso 1 1 d . . .
C60 C 0.16950(13) 1.3164(5) 0.27328(14) 0.0146(9) Uani 1 1 d U . .
C61 C 0.22046(17) 1.4926(6) 0.30554(16) 0.0266(11) Uani 1 1 d U . .
H61A H 0.2090(12) 1.575(5) 0.3200(12) 0.005(10) Uiso 1 1 d . . .
H61B H 0.2488(17) 1.465(6) 0.3165(17) 0.040(16) Uiso 1 1 d . . .
C62 C 0.20849(15) 1.5251(6) 0.25747(16) 0.0226(11) Uani 1 1 d U . .
H62A H 0.1995(12) 1.635(5) 0.2522(12) 0.010(10) Uiso 1 1 d . . .
H62B H 0.2289(14) 1.495(5) 0.2451(14) 0.019(13) Uiso 1 1 d . . .
C63 C 0.14932(13) 1.4142(5) 0.19893(14) 0.0159(9) Uani 1 1 d U . .
C64 C 0.11512(14) 1.5098(5) 0.18824(15) 0.0197(10) Uani 1 1 d U . .
C65 C 0.08970(15) 1.4962(6) 0.14726(15) 0.0218(10) Uani 1 1 d U . .
H65 H 0.0680(16) 1.567(6) 0.1407(16) 0.040(15) Uiso 1 1 d . . .
C66 C 0.09760(14) 1.3938(5) 0.11719(14) 0.0211(10) Uani 1 1 d U . .
C67 C 0.13356(15) 1.3077(6) 0.12842(15) 0.0214(10) Uani 1 1 d U . .
H67 H 0.1390(14) 1.237(6) 0.1099(15) 0.026(14) Uiso 1 1 d . . .
C68 C 0.16003(14) 1.3159(5) 0.16910(14) 0.0180(10) Uani 1 1 d U . .
C69 C 0.10519(18) 1.6242(7) 0.2196(2) 0.0301(12) Uani 1 1 d U . .
H69A H 0.1077(17) 1.588(7) 0.245(2) 0.043(19) Uiso 1 1 d . . .
H69B H 0.1205(18) 1.708(7) 0.2204(18) 0.047(18) Uiso 1 1 d . . .
H69C H 0.077(2) 1.652(7) 0.2143(19) 0.059(19) Uiso 1 1 d . . .
C70 C 0.06838(18) 1.3712(8) 0.07406(18) 0.0327(12) Uani 1 1 d U . .
H70A H 0.0429(19) 1.401(6) 0.0745(18) 0.047(18) Uiso 1 1 d . . .
H70B H 0.0759(16) 1.434(6) 0.0494(18) 0.042(15) Uiso 1 1 d . . .
H70C H 0.0652(14) 1.275(6) 0.0684(15) 0.018(14) Uiso 1 1 d . . .
C71 C 0.19806(16) 1.2195(7) 0.18066(18) 0.0260(12) Uani 1 1 d U . .
H71A H 0.2026(16) 1.155(6) 0.1559(18) 0.044(16) Uiso 1 1 d . . .
H71B H 0.2215(18) 1.282(7) 0.1915(18) 0.049(18) Uiso 1 1 d . . .
H71C H 0.1965(17) 1.156(7) 0.2013(19) 0.047(18) Uiso 1 1 d . . .
C72 C 0.07367(14) 1.2610(6) 0.25002(17) 0.0249(11) Uani 1 1 d DU . .
H72A H 0.0823(5) 1.266(9) 0.2277(6) 0.09(3) Uiso 1 1 d D . .
H72B H 0.0688(6) 1.342(4) 0.2616(11) 0.029(15) Uiso 1 1 d D . .
C73 C 0.06714(13) 1.1198(6) 0.26822(16) 0.0245(10) Uani 1 1 d DU . .
H73 H 0.0575(7) 1.116(6) 0.2930(14) 0.029(14) Uiso 1 1 d D . .
C74 C 0.07575(14) 0.9841(6) 0.24924(18) 0.0261(11) Uani 1 1 d DU . .
H74A H 0.0844(5) 0.985(7) 0.2268(6) 0.06(2) Uiso 1 1 d D . .
H74B H 0.0720(7) 0.900(4) 0.2604(14) 0.053(19) Uiso 1 1 d D . .

loop_
_atom_site_aniso_label
_atom_site_aniso_U_11
_atom_site_aniso_U_22
_atom_site_aniso_U_33
_atom_site_aniso_U_23
_atom_site_aniso_U_13
_atom_site_aniso_U_12
Pd1 0.01869(19) 0.01445(19) 0.0202(2) -0.00314(16) 0.00657(15) -0.00200(16)
Cl1 0.0373(7) 0.0204(6) 0.0319(7) 0.0058(5) 0.0138(6) 0.0015(5)
N1 0.0193(18) 0.016(2) 0.021(2) -0.0062(16) 0.0041(16) 0.0001(15)
C1 0.018(2) 0.015(2) 0.020(2) -0.0068(18) 0.0041(18) 0.0012(18)
N2 0.0217(19) 0.021(2) 0.021(2) -0.0036(17) 0.0052(16) -0.0025(17)
C2 0.029(2) 0.021(3) 0.019(2) -0.0037(19) 0.004(2) 0.004(2)
C3 0.030(3) 0.025(3) 0.029(3) -0.001(2) -0.005(2) 0.012(2)
C4 0.023(2) 0.028(3) 0.044(3) -0.012(2) 0.005(2) 0.002(2)
C5 0.027(2) 0.018(3) 0.032(3) -0.008(2) 0.011(2) -0.005(2)
C6 0.025(2) 0.016(2) 0.018(2) -0.0053(19) 0.0041(19) 0.0023(19)
C7 0.044(3) 0.024(3) 0.031(3) 0.005(2) 0.004(3) 0.004(3)
C8 0.024(3) 0.051(4) 0.084(5) -0.006(4) -0.007(3) 0.001(3)
C9 0.027(3) 0.022(3) 0.029(3) 0.003(2) 0.008(2) 0.001(2)
C10 0.022(2) 0.016(2) 0.010(2) 0.0053(17) 0.0024(18) -0.0027(18)
C11 0.028(3) 0.018(3) 0.023(3) -0.008(2) 0.003(2) 0.000(2)
C12 0.029(3) 0.022(3) 0.029(3) -0.009(2) 0.004(2) -0.003(2)
C13 0.017(2) 0.020(2) 0.022(2) -0.0058(19) 0.0041(18) -0.0053(18)
C14 0.024(2) 0.018(3) 0.020(2) -0.0016(19) 0.0016(19) -0.0088(19)
C15 0.026(2) 0.032(3) 0.017(3) -0.005(2) 0.010(2) -0.011(2)
C16 0.020(2) 0.028(3) 0.023(3) -0.007(2) 0.0029(19) -0.007(2)
C17 0.020(2) 0.026(3) 0.020(3) 0.001(2) -0.001(2) 0.000(2)
C18 0.023(2) 0.026(3) 0.016(2) -0.002(2) 0.0052(19) -0.001(2)
C19 0.035(3) 0.028(3) 0.023(3) 0.003(2) 0.002(3) -0.009(3)
C20 0.026(3) 0.052(4) 0.038(4) -0.012(3) 0.009(3) 0.002(3)
C21 0.027(3) 0.047(4) 0.024(3) 0.012(3) 0.007(2) 0.002(3)
C22 0.035(3) 0.026(3) 0.016(2) -0.002(2) 0.004(2) -0.001(2)
C23 0.034(3) 0.031(3) 0.017(2) -0.010(2) 0.004(2) -0.003(2)
C24 0.042(3) 0.024(3) 0.025(3) -0.010(2) 0.009(3) -0.001(2)
Pd51 0.01747(19) 0.01443(19) 0.01650(19) -0.00186(16) 0.00344(14) -0.00291(16)
Cl51 0.0239(6) 0.0222(6) 0.0462(8) -0.0045(6) 0.0074(6) 0.0016(5)
N51 0.0185(19) 0.023(2) 0.0198(19) -0.0025(17) 0.0054(16) -0.0084(16)
C51 0.020(2) 0.016(2) 0.017(2) -0.0034(18) 0.0007(18) -0.0074(18)
N52 0.0184(19) 0.0151(19) 0.0195(19) -0.0006(15) 0.0061(15) -0.0036(15)
C52 0.018(2) 0.019(2) 0.022(2) -0.0049(19) 0.0015(18) -0.0104(19)
C53 0.025(3) 0.028(3) 0.019(2) -0.007(2) 0.008(2) -0.008(2)
C54 0.027(3) 0.030(3) 0.018(2) -0.002(2) -0.001(2) -0.013(2)
C55 0.025(3) 0.024(3) 0.028(3) 0.002(2) -0.004(2) -0.003(2)
C56 0.018(2) 0.025(2) 0.019(2) -0.004(2) 0.0018(19) -0.0056(19)
C57 0.032(3) 0.030(3) 0.026(3) -0.009(3) 0.008(3) 0.004(2)
C58 0.040(4) 0.046(4) 0.020(3) 0.007(3) -0.001(3) -0.013(3)
C59 0.012(3) 0.046(4) 0.044(4) -0.010(3) 0.005(3) 0.000(3)
C60 0.013(2) 0.016(2) 0.018(2) -0.0033(18) 0.0083(18) 0.0014(17)
C61 0.024(3) 0.026(3) 0.029(3) -0.003(2) 0.004(2) -0.015(2)
C62 0.020(3) 0.022(3) 0.028(3) -0.001(2) 0.011(2) -0.006(2)
C63 0.017(2) 0.016(2) 0.017(2) 0.0035(18) 0.0077(17) -0.0023(17)
C64 0.021(2) 0.018(2) 0.023(2) 0.0037(19) 0.0104(19) 0.0007(19)
C65 0.021(3) 0.020(3) 0.026(2) 0.009(2) 0.008(2) 0.005(2)
C66 0.026(2) 0.019(2) 0.019(2) 0.0052(19) 0.0071(19) -0.003(2)
C67 0.027(3) 0.020(2) 0.020(2) -0.002(2) 0.011(2) 0.002(2)
C68 0.023(2) 0.015(2) 0.018(2) 0.0040(18) 0.0082(19) -0.0013(19)
C69 0.030(3) 0.024(3) 0.040(4) -0.005(3) 0.016(3) 0.003(3)
C70 0.034(3) 0.033(4) 0.028(3) 0.006(3) 0.001(2) 0.006(3)
C71 0.025(3) 0.033(3) 0.023(3) 0.000(3) 0.010(2) 0.008(2)
C72 0.019(2) 0.024(3) 0.034(3) -0.003(2) 0.010(2) 0.000(2)
C73 0.018(2) 0.028(3) 0.028(3) 0.000(2) 0.006(2) -0.006(2)
C74 0.022(3) 0.023(3) 0.035(3) -0.001(2) 0.010(2) -0.008(2)

loop_
_geom_bond_atom_site_label_1
_geom_bond_atom_site_label_2
_geom_bond_distance
_geom_bond_site_symmetry_2
_geom_bond_publ_flag
Pd1 C10 2.027(4) . ?
Pd1 C22 2.116(5) . ?
Pd1 C23 2.132(5) . ?
Pd1 C24 2.202(5) . ?
Pd1 Cl1 2.3766(12) . ?
N1 C10 1.338(6) . ?
N1 C1 1.437(6) . ?
N1 C11 1.484(6) . ?
C1 C2 1.389(6) . ?
C1 C6 1.409(6) . ?
N2 C10 1.347(6) . ?
N2 C13 1.447(6) . ?
N2 C12 1.483(6) . ?
C2 C3 1.389(7) . ?
C2 C7 1.501(7) . ?
C3 C4 1.374(8) . ?
C4 C5 1.390(7) . ?
C4 C8 1.517(7) . ?
C5 C6 1.392(7) . ?
C6 C9 1.500(6) . ?
C11 C12 1.512(7) . ?
C13 C14 1.395(6) . ?
C13 C18 1.400(7) . ?
C14 C15 1.380(7) . ?
C14 C19 1.506(7) . ?
C15 C16 1.386(7) . ?
C16 C17 1.399(7) . ?
C16 C20 1.505(7) . ?
C17 C18 1.378(7) . ?
C18 C21 1.505(7) . ?
C22 C23 1.400(7) . ?
C23 C24 1.389(8) . ?
Pd51 C60 2.028(4) . ?
Pd51 C72 2.113(5) . ?
Pd51 C73 2.131(4) . ?
Pd51 C74 2.204(5) . ?
Pd51 Cl51 2.3798(12) . ?
N51 C60 1.332(6) . ?
N51 C51 1.437(6) . ?
N51 C61 1.480(6) . ?
C51 C52 1.392(6) . ?
C51 C56 1.404(7) . ?
N52 C60 1.345(6) . ?
N52 C63 1.445(6) . ?
N52 C62 1.480(6) . ?
C52 C53 1.389(7) . ?
C52 C57 1.505(7) . ?
C53 C54 1.393(7) . ?
C54 C55 1.381(7) . ?
C54 C58 1.504(7) . ?
C55 C56 1.391(7) . ?
C56 C59 1.504(7) . ?
C61 C62 1.518(7) . ?
C63 C68 1.390(6) . ?
C63 C64 1.392(6) . ?
C64 C65 1.386(7) . ?
C64 C69 1.505(7) . ?
C65 C66 1.382(7) . ?
C66 C67 1.392(7) . ?
C66 C70 1.501(7) . ?
C67 C68 1.390(6) . ?
C68 C71 1.497(7) . ?
C72 C73 1.400(7) . ?
C73 C74 1.390(7) . ?
